data_4338778
loop_
_publ_author_name
'Aluthge, Dinesh C.'
'Yan, Ellen X.'
'Ahn, Jun Myun'
'Mehrkhodavandi, Parisa'

_publ_section_title
;
 Role of Aggregation in the Synthesis and Polymerization Activity of
 SalBinap Indium Alkoxide Complexes.
;
_journal_issue 13
_journal_name_full 'Inorganic chemistry'
_journal_page_first 6828
_journal_page_last 6836
_journal_paper_doi 10.1021/ic500647j
_journal_volume 53
_journal_year 2014
_chemical_formula_sum 'C92 H94 In2 N4 O6'
_chemical_formula_weight 1581.36
_chemical_name_systematic
;
 ?
;
_space_group_IT_number 2
_symmetry_cell_setting triclinic
_symmetry_space_group_name_Hall '-P 1'
_symmetry_space_group_name_H-M 'P -1'
_atom_sites_solution_hydrogens geom
_atom_sites_solution_primary direct
_atom_sites_solution_secondary difmap
_audit_creation_method SHELXL-97
_cell_angle_alpha 88.879(4)
_cell_angle_beta 75.526(5)
_cell_angle_gamma 80.596(4)
_cell_formula_units_Z 2
_cell_length_a 15.445(3)
_cell_length_b 15.842(3)
_cell_length_c 22.983(5)
_cell_measurement_temperature 90(1)
_cell_volume 5370.5(19)
_computing_structure_refinement 'SHELXL-97 (Sheldrick, 2008)'
_diffrn_ambient_temperature 90(1)
_diffrn_measured_fraction_theta_full 0.976
_diffrn_measured_fraction_theta_max 0.976
_diffrn_measurement_device_type 'Bruker Apex DUO'
_diffrn_radiation_monochromator graphite
_diffrn_radiation_source 'fine-focus sealed tube'
_diffrn_radiation_type MoK\a
_diffrn_radiation_wavelength 0.71073
_diffrn_reflns_av_R_equivalents 0.0665
_diffrn_reflns_av_sigmaI/netI 0.0915
_diffrn_reflns_limit_h_max 15
_diffrn_reflns_limit_h_min -16
_diffrn_reflns_limit_k_max 17
_diffrn_reflns_limit_k_min -17
_diffrn_reflns_limit_l_max 25
_diffrn_reflns_limit_l_min -25
_diffrn_reflns_number 57387
_diffrn_reflns_theta_full 22.89
_diffrn_reflns_theta_max 22.89
_diffrn_reflns_theta_min 1.30
_exptl_absorpt_coefficient_mu 0.471
_exptl_absorpt_correction_T_max 0.6638
_exptl_absorpt_correction_T_min 0.5448
_exptl_absorpt_correction_type multi-scan
_exptl_absorpt_process_details 'TWINABS (Sheldrick, 2008)'
_exptl_crystal_colour yellow
_exptl_crystal_density_diffrn 0.977
_exptl_crystal_density_method 'not measured'
_exptl_crystal_description spherical
_exptl_crystal_F_000 1636
_exptl_crystal_size_max 0.91
_exptl_crystal_size_mid 0.89
_exptl_crystal_size_min 0.87
_platon_squeeze_details
;
;
_refine_diff_density_max 2.952
_refine_diff_density_min -1.640
_refine_diff_density_rms 0.131
_refine_ls_extinction_method none
_refine_ls_goodness_of_fit_ref 1.137
_refine_ls_hydrogen_treatment mixed
_refine_ls_matrix_type full
_refine_ls_number_parameters 955
_refine_ls_number_reflns 14390
_refine_ls_number_restraints 15
_refine_ls_restrained_S_all 1.137
_refine_ls_R_factor_all 0.1437
_refine_ls_R_factor_gt 0.0966
_refine_ls_shift/su_max 0.005
_refine_ls_shift/su_mean 0.000
_refine_ls_structure_factor_coef Fsqd
_refine_ls_weighting_details 'calc w=1/[\s^2^(Fo^2^)+(0.1707P)^2^+0.0000P] where P=(Fo^2^+2Fc^2^)/3'
_refine_ls_weighting_scheme calc
_refine_ls_wR_factor_gt 0.2611
_refine_ls_wR_factor_ref 0.2929
_reflns_number_gt 8429
_reflns_number_total 14390
_reflns_threshold_expression >2\s(I)
_cod_data_source_file ic500647j_si_002.cif
_cod_data_source_block pm121
_cod_depositor_comments
;
The following automatic conversions were performed:

'_symmetry_cell_setting' value 'Triclinic' changed to 'triclinic'
according to
/usr/data/users/saulius/crontab/automatic-downloads/rss-feeds/ACS/lib/dictionaries/cif_core.dic
dictionary named 'cif_core.dic' version 2.4.2 from 2011-04-26.

Automatic conversion script
Id: cif_fix_values 2281 2013-09-26 08:29:07Z andrius 

 Adding full bibliography for 4338777--4338780.cif.
;
_cod_original_cell_volume 5371(2)
_cod_database_code 4338778

loop_
_symmetry_equiv_pos_as_xyz
'x, y, z'
'-x, -y, -z'

loop_
_atom_site_label
_atom_site_type_symbol
_atom_site_fract_x
_atom_site_fract_y
_atom_site_fract_z
_atom_site_U_iso_or_equiv
_atom_site_adp_type
_atom_site_occupancy
_atom_site_symmetry_multiplicity
_atom_site_calc_flag
_atom_site_refinement_flags
C1 C 0.4588(10) 0.1834(7) 0.3600(5) 0.066(4) Uani 1 1 d .
H1 H 0.4050 0.1611 0.3679 0.080 Uiso 1 1 calc R
C2 C 0.7682(10) 0.0029(7) 0.2695(5) 0.060(3) Uani 1 1 d .
H2 H 0.7732 -0.0560 0.2741 0.072 Uiso 1 1 calc R
C3 C 0.4953(8) 0.1029(6) 0.2684(4) 0.048(3) Uani 1 1 d .
C4 C 0.4615(8) 0.1351(7) 0.2213(4) 0.052(3) Uani 1 1 d .
H4 H 0.4512 0.1938 0.2156 0.063 Uiso 1 1 calc R
C5 C 0.4432(9) 0.0794(7) 0.1830(5) 0.063(3) Uani 1 1 d .
H5 H 0.4112 0.1008 0.1551 0.076 Uiso 1 1 calc R
C6 C 0.4720(9) -0.0110(7) 0.1849(5) 0.059(3) Uani 1 1 d .
C7 C 0.4620(11) -0.0691(8) 0.1437(6) 0.087(5) Uani 1 1 d .
H7 H 0.4343 -0.0493 0.1133 0.104 Uiso 1 1 calc R
C8 C 0.4919(11) -0.1550(10) 0.1466(6) 0.092(5) Uani 1 1 d .
H8 H 0.4820 -0.1928 0.1194 0.110 Uiso 1 1 calc R
C9 C 0.5395(11) -0.1879(8) 0.1922(6) 0.089(5) Uani 1 1 d .
H9 H 0.5653 -0.2452 0.1924 0.107 Uiso 1 1 calc R
C10 C 0.5443(9) -0.1299(7) 0.2346(5) 0.062(3) Uani 1 1 d .
H10 H 0.5703 -0.1493 0.2658 0.075 Uiso 1 1 calc R
C11 C 0.5108(9) -0.0420(6) 0.2323(5) 0.059(3) Uani 1 1 d .
C12 C 0.5212(7) 0.0170(6) 0.2755(4) 0.045(3) Uani 1 1 d .
C13 C 0.5540(10) -0.0122(6) 0.3302(5) 0.058(3) Uani 1 1 d .
C14 C 0.6341(10) -0.0014(6) 0.3401(5) 0.060(3) Uani 1 1 d .
C15 C 0.6590(10) -0.0248(7) 0.3912(6) 0.075(4) Uani 1 1 d .
H15 H 0.7136 -0.0137 0.3970 0.090 Uiso 1 1 calc R
C16 C 0.6013(13) -0.0661(9) 0.4356(7) 0.097(5) Uani 1 1 d .
H16 H 0.6197 -0.0853 0.4698 0.116 Uiso 1 1 calc R
C17 C 0.5143(11) -0.0793(8) 0.4290(6) 0.077(4) Uani 1 1 d .
C18 C 0.4560(12) -0.1134(9) 0.4772(6) 0.084(4) Uani 1 1 d .
H18 H 0.4745 -0.1298 0.5118 0.101 Uiso 1 1 calc R
C19 C 0.3722(12) -0.1222(8) 0.4724(6) 0.078(4) Uani 1 1 d .
H19 H 0.3322 -0.1449 0.5035 0.094 Uiso 1 1 calc R
C20 C 0.3479(9) -0.0964(6) 0.4201(5) 0.064(3) Uani 1 1 d .
H20 H 0.2908 -0.1027 0.4160 0.077 Uiso 1 1 calc R
C21 C 0.4047(11) -0.0624(6) 0.3749(5) 0.065(4) Uani 1 1 d .
H21 H 0.3848 -0.0454 0.3408 0.078 Uiso 1 1 calc R
C22 C 0.4929(9) -0.0514(6) 0.3768(5) 0.049(3) Uani 1 1 d .
C23 C 0.5565(13) 0.2592(7) 0.4041(5) 0.068(4) Uani 1 1 d .
C24 C 0.4722(10) 0.2368(6) 0.4048(4) 0.055(3) Uani 1 1 d .
C25 C 0.3900(12) 0.2614(8) 0.4510(6) 0.084(4) Uani 1 1 d .
H25 H 0.3366 0.2419 0.4506 0.101 Uiso 1 1 calc R
C26 C 0.3951(16) 0.3176(9) 0.4978(7) 0.096(5) Uani 1 1 d .
C27 C 0.4730(17) 0.3425(10) 0.4941(7) 0.103(6) Uani 1 1 d .
H27 H 0.4731 0.3807 0.5243 0.123 Uiso 1 1 calc R
C28 C 0.5552(13) 0.3209(8) 0.4523(6) 0.081(5) Uani 1 1 d .
C29 C 0.6439(16) 0.3475(12) 0.4523(6) 0.156(10) Uani 1 1 d .
H29A H 0.6670 0.3192 0.4839 0.234 Uiso 1 1 calc R
H29B H 0.6351 0.4084 0.4587 0.234 Uiso 1 1 calc R
H29C H 0.6863 0.3321 0.4143 0.234 Uiso 1 1 calc R
C30 C 0.307(2) 0.3450(11) 0.5465(8) 0.138(8) Uani 1 1 d .
C31 C 0.3294(19) 0.3142(14) 0.6101(9) 0.188(11) Uani 1 1 d .
H31A H 0.2972 0.2683 0.6255 0.282 Uiso 1 1 calc R
H31B H 0.3109 0.3613 0.6385 0.282 Uiso 1 1 calc R
H31C H 0.3933 0.2948 0.6036 0.282 Uiso 1 1 calc R
C32 C 0.2238(16) 0.3092(14) 0.5428(11) 0.165(9) Uani 1 1 d .
H32A H 0.2034 0.3323 0.5087 0.248 Uiso 1 1 calc R
H32B H 0.1768 0.3244 0.5788 0.248 Uiso 1 1 calc R
H32C H 0.2384 0.2480 0.5385 0.248 Uiso 1 1 calc R
C33 C 0.285(2) 0.4491(14) 0.5481(13) 0.239(15) Uani 1 1 d .
H33A H 0.3200 0.4709 0.5721 0.359 Uiso 1 1 calc R
H33B H 0.2220 0.4680 0.5653 0.359 Uiso 1 1 calc R
H33C H 0.3019 0.4698 0.5080 0.359 Uiso 1 1 calc R
C34 C 0.8478(10) 0.0295(7) 0.2333(5) 0.069(4) Uani 1 1 d D
C35 C 0.8649(10) 0.1132(7) 0.2375(5) 0.064(4) Uani 1 1 d D
C36 C 0.9466(10) 0.1343(8) 0.2070(6) 0.069(4) Uani 1 1 d D
C37 C 0.9644(9) 0.2215(8) 0.2139(6) 0.081(4) Uani 1 1 d .
H37A H 0.9191 0.2621 0.2019 0.122 Uiso 1 1 calc R
H37B H 1.0232 0.2270 0.1891 0.122 Uiso 1 1 calc R
H37C H 0.9626 0.2323 0.2551 0.122 Uiso 1 1 calc R
C38 C 1.0080(11) 0.0733(9) 0.1708(7) 0.095(5) Uani 1 1 d D
H38 H 1.0618 0.0886 0.1481 0.114 Uiso 1 1 calc R
C39 C 0.9936(11) -0.0141(9) 0.1661(9) 0.106(6) Uani 1 1 d D
C40 C 0.9166(11) -0.0339(8) 0.1995(7) 0.087(4) Uani 1 1 d D
H40 H 0.9074 -0.0906 0.2007 0.105 Uiso 1 1 calc R
C41 C 1.0646(16) -0.0774(11) 0.1190(12) 0.151(9) Uani 1 1 d .
C42 C 1.075(2) -0.0404(16) 0.0533(11) 0.229(17) Uani 1 1 d .
H42A H 1.0297 -0.0573 0.0360 0.344 Uiso 1 1 calc R
H42B H 1.1341 -0.0624 0.0287 0.344 Uiso 1 1 calc R
H42C H 1.0672 0.0210 0.0555 0.344 Uiso 1 1 calc R
C43 C 1.1528(16) -0.0858(14) 0.1348(16) 0.233(17) Uani 1 1 d .
H43A H 1.1641 -0.0301 0.1434 0.349 Uiso 1 1 calc R
H43B H 1.2002 -0.1120 0.1016 0.349 Uiso 1 1 calc R
H43C H 1.1513 -0.1207 0.1695 0.349 Uiso 1 1 calc R
C44 C 1.0340(14) -0.1629(9) 0.1237(10) 0.154(9) Uani 1 1 d .
H44A H 0.9976 -0.1690 0.1636 0.231 Uiso 1 1 calc R
H44B H 1.0859 -0.2075 0.1154 0.231 Uiso 1 1 calc R
H44C H 0.9988 -0.1671 0.0952 0.231 Uiso 1 1 calc R
C45 C 0.6750(8) 0.1034(6) 0.1505(4) 0.047(3) Uani 1 1 d .
H45A H 0.6281 0.1044 0.1291 0.056 Uiso 1 1 calc R
H45B H 0.6731 0.0545 0.1766 0.056 Uiso 1 1 calc R
C46 C 0.7665(8) 0.0944(6) 0.1060(5) 0.058(3) Uani 1 1 d .
H46A H 0.7749 0.0446 0.0808 0.087 Uiso 1 1 calc R
H46B H 0.8132 0.0886 0.1273 0.087 Uiso 1 1 calc R
H46C H 0.7695 0.1443 0.0816 0.087 Uiso 1 1 calc R
C47 C 0.7116(9) 0.4856(6) 0.1268(4) 0.055(3) Uani 1 1 d .
H47 H 0.7041 0.5450 0.1268 0.066 Uiso 1 1 calc R
C48 C 0.4275(8) 0.3416(5) 0.1546(5) 0.045(3) Uani 1 1 d .
H48 H 0.3700 0.3735 0.1684 0.054 Uiso 1 1 calc R
C49 C 0.5637(8) 0.5098(5) 0.1188(4) 0.040(3) Uani 1 1 d .
C50 C 0.5787(9) 0.5364(6) 0.0605(5) 0.063(4) Uani 1 1 d .
H50 H 0.6358 0.5229 0.0343 0.076 Uiso 1 1 calc R
C51 C 0.5075(10) 0.5838(7) 0.0409(5) 0.070(4) Uani 1 1 d .
H51 H 0.5188 0.6031 0.0017 0.084 Uiso 1 1 calc R
C52 C 0.4202(8) 0.6034(6) 0.0777(6) 0.052(3) Uani 1 1 d .
C53 C 0.3474(11) 0.6461(7) 0.0565(6) 0.069(4) Uani 1 1 d .
H53 H 0.3580 0.6625 0.0165 0.083 Uiso 1 1 calc R
C54 C 0.2634(10) 0.6640(7) 0.0920(6) 0.067(3) Uani 1 1 d .
H54 H 0.2159 0.6921 0.0772 0.080 Uiso 1 1 calc R
C55 C 0.2486(10) 0.6387(7) 0.1530(5) 0.065(3) Uani 1 1 d .
H55 H 0.1909 0.6513 0.1786 0.078 Uiso 1 1 calc R
C56 C 0.3156(9) 0.5978(6) 0.1736(5) 0.055(3) Uani 1 1 d .
H56 H 0.3031 0.5804 0.2133 0.065 Uiso 1 1 calc R
C57 C 0.4060(8) 0.5790(6) 0.1382(4) 0.044(3) Uani 1 1 d .
C58 C 0.4789(8) 0.5307(5) 0.1587(4) 0.045(3) Uani 1 1 d .
C59 C 0.4613(8) 0.4999(6) 0.2223(5) 0.047(3) Uani 1 1 d .
C60 C 0.4601(7) 0.4141(5) 0.2352(4) 0.041(3) Uani 1 1 d .
C62 C 0.4167(9) 0.4377(6) 0.3399(5) 0.063(4) Uani 1 1 d .
H62 H 0.4003 0.4169 0.3785 0.076 Uiso 1 1 calc R
C63 C 0.4178(9) 0.5249(6) 0.3325(5) 0.059(3) Uani 1 1 d .
C64 C 0.3982(10) 0.5834(7) 0.3810(5) 0.076(4) Uani 1 1 d .
H64 H 0.3824 0.5638 0.4200 0.091 Uiso 1 1 calc R
C65 C 0.4019(10) 0.6693(7) 0.3723(6) 0.083(4) Uani 1 1 d .
H65 H 0.3946 0.7056 0.4051 0.099 Uiso 1 1 calc R
C66 C 0.4159(11) 0.7009(7) 0.3163(5) 0.080(4) Uani 1 1 d .
H66 H 0.4117 0.7597 0.3109 0.096 Uiso 1 1 calc R
C67 C 0.4368(9) 0.6456(7) 0.2667(6) 0.070(4) Uani 1 1 d .
H67 H 0.4501 0.6680 0.2284 0.084 Uiso 1 1 calc R
C68 C 0.4384(8) 0.5579(6) 0.2725(5) 0.050(3) Uani 1 1 d .
C69 C 0.8312(9) 0.3558(7) 0.1010(5) 0.058(3) Uani 1 1 d D
C70 C 0.9242(8) 0.3258(7) 0.0803(4) 0.058(3) Uani 1 1 d D
C71 C 0.9866(9) 0.3771(7) 0.0806(5) 0.067(4) Uani 1 1 d D
H71 H 1.0478 0.3554 0.0656 0.080 Uiso 1 1 calc R
C72 C 0.9617(10) 0.4606(7) 0.1025(6) 0.079(4) Uani 1 1 d D
C73 C 0.8711(9) 0.4944(7) 0.1194(6) 0.066(3) Uani 1 1 d D
H73 H 0.8536 0.5519 0.1308 0.079 Uiso 1 1 calc R
C74 C 0.8028(8) 0.4422(6) 0.1197(5) 0.053(3) Uani 1 1 d D
C75 C 0.9500(8) 0.2351(7) 0.0544(6) 0.062(3) Uani 1 1 d .
H75A H 0.9419 0.1952 0.0864 0.093 Uiso 1 1 calc R
H75B H 1.0122 0.2259 0.0319 0.093 Uiso 1 1 calc R
H75C H 0.9120 0.2270 0.0283 0.093 Uiso 1 1 calc R
C76 C 1.0332(14) 0.5124(9) 0.1065(10) 0.115(6) Uani 1 1 d .
C77 C 0.9974(13) 0.6028(10) 0.1203(15) 0.205(14) Uani 1 1 d .
H77A H 0.9809 0.6295 0.0860 0.308 Uiso 1 1 calc R
H77B H 1.0429 0.6302 0.1304 0.308 Uiso 1 1 calc R
H77C H 0.9450 0.6081 0.1537 0.308 Uiso 1 1 calc R
C78 C 1.1026(14) 0.5117(11) 0.0490(11) 0.131(8) Uani 1 1 d .
H78A H 1.1043 0.4615 0.0257 0.196 Uiso 1 1 calc R
H78B H 1.1608 0.5112 0.0569 0.196 Uiso 1 1 calc R
H78C H 1.0878 0.5618 0.0270 0.196 Uiso 1 1 calc R
C79 C 1.0822(11) 0.4735(9) 0.1542(9) 0.111(6) Uani 1 1 d .
H79A H 1.0386 0.4714 0.1919 0.166 Uiso 1 1 calc R
H79B H 1.1255 0.5084 0.1587 0.166 Uiso 1 1 calc R
H79C H 1.1128 0.4167 0.1415 0.166 Uiso 1 1 calc R
C80 C 0.4394(7) 0.3815(6) 0.2916(4) 0.048(3) Uani 1 1 d .
H80 H 0.4405 0.3230 0.2971 0.058 Uiso 1 1 calc R
C81 C 0.5270(8) 0.2446(5) 0.0733(4) 0.043(3) Uani 1 1 d D
C82 C 0.5295(7) 0.1832(5) 0.0275(4) 0.044(3) Uani 1 1 d D
C83 C 0.6214(8) 0.1372(7) -0.0068(5) 0.058(3) Uani 1 1 d .
H83A H 0.6562 0.1780 -0.0284 0.087 Uiso 1 1 calc R
H83B H 0.6136 0.0964 -0.0346 0.087 Uiso 1 1 calc R
H83C H 0.6527 0.1080 0.0209 0.087 Uiso 1 1 calc R
C84 C 0.4512(8) 0.1683(6) 0.0157(4) 0.048(3) Uani 1 1 d D
H84 H 0.4554 0.1275 -0.0139 0.058 Uiso 1 1 calc R
C85 C 0.3637(8) 0.2110(6) 0.0455(5) 0.052(3) Uani 1 1 d D
C86 C 0.3629(9) 0.2705(6) 0.0881(5) 0.057(3) Uani 1 1 d D
H86 H 0.3077 0.3037 0.1066 0.068 Uiso 1 1 calc R
C87 C 0.4391(8) 0.2846(6) 0.1054(5) 0.047(3) Uani 1 1 d D
C88 C 0.2796(8) 0.1951(7) 0.0293(6) 0.059(3) Uani 1 1 d .
C89 C 0.2919(10) 0.1160(9) -0.0067(7) 0.097(5) Uani 1 1 d .
H89A H 0.3357 0.1196 -0.0442 0.146 Uiso 1 1 calc R
H89B H 0.2351 0.1092 -0.0144 0.146 Uiso 1 1 calc R
H89C H 0.3128 0.0678 0.0150 0.146 Uiso 1 1 calc R
C90 C 0.2565(10) 0.2749(11) -0.0101(8) 0.118(6) Uani 1 1 d .
H90A H 0.2426 0.3264 0.0141 0.177 Uiso 1 1 calc R
H90B H 0.2052 0.2683 -0.0251 0.177 Uiso 1 1 calc R
H90C H 0.3077 0.2784 -0.0433 0.177 Uiso 1 1 calc R
C91 C 0.1977(9) 0.2001(9) 0.0844(6) 0.085(4) Uani 1 1 d .
H91A H 0.1990 0.1458 0.1038 0.127 Uiso 1 1 calc R
H91B H 0.1426 0.2140 0.0715 0.127 Uiso 1 1 calc R
H91C H 0.2005 0.2434 0.1121 0.127 Uiso 1 1 calc R
C92 C 0.6564(9) 0.3910(7) 0.2773(4) 0.059(3) Uani 1 1 d .
H92A H 0.6162 0.3934 0.3173 0.071 Uiso 1 1 calc R
H92B H 0.6373 0.4417 0.2564 0.071 Uiso 1 1 calc R
C93 C 0.7508(9) 0.3912(7) 0.2823(6) 0.070(4) Uani 1 1 d .
H93A H 0.7907 0.3902 0.2428 0.105 Uiso 1 1 calc R
H93B H 0.7697 0.3415 0.3035 0.105 Uiso 1 1 calc R
H93C H 0.7527 0.4418 0.3039 0.105 Uiso 1 1 calc R
N1 N 0.5186(6) 0.1631(4) 0.3074(4) 0.050(2) Uani 1 1 d .
N2 N 0.6887(6) 0.0458(5) 0.2976(3) 0.036(2) Uani 1 1 d .
N3 N 0.6365(5) 0.4523(4) 0.1333(3) 0.0292(18) Uani 1 1 d .
N4 N 0.4881(6) 0.3544(4) 0.1825(3) 0.040(2) Uani 1 1 d .
O1 O 0.6290(8) 0.2355(5) 0.3679(4) 0.070(3) Uani 1 1 d .
O2 O 0.8023(6) 0.1757(5) 0.2676(4) 0.071(2) Uani 1 1 d .
O3 O 0.7716(6) 0.3018(4) 0.1016(3) 0.061(2) Uani 1 1 d .
O4 O 0.6037(5) 0.2612(4) 0.0800(3) 0.0480(18) Uani 1 1 d .
O5 O 0.6579(5) 0.1782(3) 0.1853(2) 0.0362(16) Uani 1 1 d .
O6 O 0.6490(5) 0.3183(3) 0.2464(2) 0.0400(17) Uani 1 1 d .
In1 In 0.66286(6) 0.18938(4) 0.27778(3) 0.0473(3) Uani 1 1 d .
In2 In 0.63907(5) 0.30849(4) 0.15490(3) 0.0425(3) Uani 1 1 d .

loop_
_atom_site_aniso_label
_atom_site_aniso_U_11
_atom_site_aniso_U_22
_atom_site_aniso_U_33
_atom_site_aniso_U_23
_atom_site_aniso_U_13
_atom_site_aniso_U_12
C1 0.108(12) 0.050(7) 0.045(7) 0.004(6) -0.020(8) -0.025(7)
C2 0.072(11) 0.051(7) 0.061(7) 0.005(6) -0.026(8) -0.006(7)
C3 0.056(8) 0.044(6) 0.043(6) 0.014(5) -0.006(6) -0.013(5)
C4 0.076(9) 0.057(6) 0.036(6) 0.023(5) -0.026(6) -0.030(6)
C5 0.088(11) 0.054(7) 0.057(7) 0.004(6) -0.028(7) -0.025(6)
C6 0.078(10) 0.049(7) 0.058(7) 0.002(5) -0.016(7) -0.033(6)
C7 0.153(16) 0.067(9) 0.063(8) 0.013(7) -0.040(9) -0.065(9)
C8 0.121(14) 0.102(12) 0.065(9) -0.004(8) -0.012(9) -0.072(10)
C9 0.151(15) 0.046(7) 0.069(8) -0.014(6) -0.004(9) -0.043(8)
C10 0.078(10) 0.053(7) 0.053(7) -0.011(5) -0.003(7) -0.018(6)
C11 0.105(11) 0.031(6) 0.044(6) 0.000(5) -0.015(7) -0.027(6)
C12 0.055(8) 0.034(5) 0.051(6) 0.007(5) -0.017(6) -0.019(5)
C13 0.099(11) 0.030(5) 0.047(7) -0.010(5) -0.027(7) -0.002(6)
C14 0.102(11) 0.033(6) 0.056(7) 0.015(5) -0.036(8) -0.022(6)
C15 0.109(12) 0.047(7) 0.083(9) 0.031(6) -0.042(9) -0.027(7)
C16 0.135(16) 0.080(10) 0.083(10) 0.031(8) -0.047(11) -0.016(10)
C17 0.104(13) 0.068(8) 0.080(9) 0.047(7) -0.042(9) -0.050(8)
C18 0.112(15) 0.081(9) 0.059(8) 0.024(7) -0.015(9) -0.026(9)
C19 0.101(14) 0.064(8) 0.071(9) 0.016(7) -0.008(9) -0.039(8)
C20 0.075(10) 0.042(6) 0.071(8) -0.011(6) -0.011(8) -0.009(6)
C21 0.107(13) 0.026(5) 0.051(7) 0.008(5) 0.006(8) -0.020(6)
C22 0.074(10) 0.026(5) 0.046(6) 0.004(5) -0.010(6) -0.008(5)
C23 0.140(16) 0.040(6) 0.023(6) -0.004(5) -0.007(8) -0.026(8)
C24 0.093(11) 0.032(6) 0.033(6) 0.011(5) -0.005(7) -0.008(6)
C25 0.119(14) 0.060(8) 0.069(9) -0.008(7) -0.009(9) -0.027(8)
C26 0.141(18) 0.056(9) 0.077(10) -0.014(7) -0.006(11) -0.006(10)
C27 0.17(2) 0.079(11) 0.060(10) -0.002(8) -0.030(13) -0.032(12)
C28 0.141(16) 0.063(8) 0.044(7) 0.008(6) -0.011(9) -0.048(9)
C29 0.29(3) 0.187(18) 0.043(8) 0.002(9) -0.044(12) -0.17(2)
C30 0.21(3) 0.093(13) 0.088(13) -0.033(10) -0.001(15) -0.024(14)
C31 0.26(3) 0.17(2) 0.098(15) -0.032(14) 0.030(18) -0.06(2)
C32 0.14(2) 0.139(18) 0.18(2) -0.080(16) 0.015(17) -0.010(15)
C33 0.26(4) 0.116(18) 0.27(3) -0.08(2) 0.04(3) -0.012(19)
C34 0.070(11) 0.051(7) 0.078(8) 0.007(6) -0.014(8) 0.003(7)
C35 0.094(12) 0.041(7) 0.062(7) -0.005(6) -0.030(8) -0.012(7)
C36 0.074(11) 0.055(8) 0.076(8) -0.001(7) -0.006(8) -0.020(8)
C37 0.068(11) 0.071(9) 0.095(10) 0.003(7) -0.014(8) 0.005(7)
C38 0.089(13) 0.066(9) 0.138(14) 0.011(9) -0.035(11) -0.024(9)
C39 0.055(12) 0.074(10) 0.183(18) 0.012(10) -0.016(12) -0.013(8)
C40 0.066(12) 0.054(8) 0.121(12) 0.003(8) 0.002(10) 0.011(8)
C41 0.106(18) 0.072(11) 0.23(3) -0.043(14) 0.031(17) 0.009(11)
C42 0.28(4) 0.16(2) 0.16(2) -0.034(17) 0.15(2) -0.09(2)
C43 0.075(19) 0.126(19) 0.44(5) 0.02(2) 0.02(2) 0.011(14)
C44 0.15(2) 0.058(10) 0.21(2) -0.044(12) 0.034(16) 0.004(10)
C45 0.080(10) 0.030(5) 0.042(6) 0.001(4) -0.033(6) -0.013(5)
C46 0.050(9) 0.045(6) 0.085(8) 0.008(6) -0.026(8) -0.016(5)
C47 0.091(11) 0.031(5) 0.043(6) -0.003(5) -0.019(7) -0.004(6)
C48 0.051(8) 0.025(5) 0.059(7) 0.002(5) -0.015(6) -0.002(5)
C49 0.052(8) 0.024(5) 0.044(6) 0.007(4) -0.006(6) -0.014(5)
C50 0.109(11) 0.034(6) 0.055(7) 0.016(5) -0.035(7) -0.018(6)
C51 0.097(12) 0.052(7) 0.050(7) 0.009(5) -0.016(8) 0.009(7)
C52 0.031(8) 0.031(5) 0.089(9) 0.000(6) -0.006(7) -0.004(5)
C53 0.099(13) 0.038(6) 0.065(8) 0.002(6) -0.011(9) -0.009(7)
C54 0.061(10) 0.054(7) 0.082(9) 0.001(6) -0.015(8) -0.004(6)
C55 0.082(11) 0.048(7) 0.066(8) 0.008(6) -0.018(8) -0.014(6)
C56 0.067(10) 0.039(6) 0.057(7) 0.003(5) -0.014(7) -0.012(6)
C57 0.064(9) 0.030(5) 0.040(6) 0.014(4) -0.013(6) -0.018(5)
C58 0.073(9) 0.023(5) 0.045(6) 0.010(4) -0.020(7) -0.017(5)
C59 0.058(8) 0.027(5) 0.058(6) -0.003(5) -0.018(6) -0.005(5)
C60 0.054(8) 0.022(5) 0.051(6) 0.002(4) -0.017(6) -0.017(4)
C62 0.106(11) 0.033(6) 0.049(6) -0.002(5) -0.020(7) -0.002(6)
C63 0.099(11) 0.034(6) 0.044(6) -0.002(5) -0.010(7) -0.018(6)
C64 0.105(12) 0.065(8) 0.051(7) -0.004(6) -0.001(8) -0.026(7)
C65 0.133(14) 0.039(7) 0.065(8) -0.022(6) 0.000(8) -0.016(7)
C66 0.149(15) 0.035(6) 0.052(7) -0.002(5) -0.013(8) -0.023(7)
C67 0.105(12) 0.042(6) 0.066(8) -0.006(6) -0.019(8) -0.019(6)
C68 0.066(9) 0.028(5) 0.057(7) -0.010(5) -0.014(6) -0.007(5)
C69 0.066(10) 0.050(7) 0.067(7) 0.012(6) -0.027(7) -0.022(6)
C70 0.028(8) 0.061(7) 0.081(8) 0.007(6) -0.012(7) 0.005(6)
C71 0.043(9) 0.060(8) 0.105(10) 0.020(7) -0.025(8) -0.022(6)
C72 0.081(12) 0.049(7) 0.122(12) 0.002(7) -0.050(10) -0.017(7)
C73 0.057(10) 0.042(6) 0.103(10) 0.000(6) -0.023(8) -0.016(6)
C74 0.060(9) 0.037(6) 0.055(7) 0.005(5) -0.004(6) -0.007(6)
C75 0.047(8) 0.053(7) 0.085(8) -0.007(6) -0.011(7) -0.015(6)
C76 0.107(16) 0.060(9) 0.186(19) 0.020(11) -0.032(15) -0.046(9)
C77 0.087(16) 0.077(12) 0.47(4) -0.027(18) -0.07(2) -0.052(11)
C78 0.105(17) 0.125(15) 0.20(2) 0.045(14) -0.085(17) -0.066(13)
C79 0.106(14) 0.066(9) 0.197(18) 0.017(10) -0.097(14) -0.028(8)
C80 0.057(8) 0.046(6) 0.043(6) -0.002(5) -0.017(6) -0.002(5)
C81 0.039(8) 0.042(6) 0.045(6) -0.014(5) -0.010(6) -0.001(5)
C82 0.026(7) 0.050(6) 0.056(6) -0.004(5) -0.012(6) 0.000(5)
C83 0.071(9) 0.052(6) 0.056(7) -0.020(5) -0.031(7) 0.000(6)
C84 0.054(9) 0.039(6) 0.045(6) -0.001(5) -0.004(6) -0.003(5)
C85 0.066(9) 0.041(6) 0.053(6) 0.010(5) -0.021(7) -0.015(6)
C86 0.072(10) 0.039(6) 0.053(7) -0.006(5) -0.009(7) -0.002(6)
C87 0.051(8) 0.033(5) 0.062(7) 0.020(5) -0.026(7) -0.012(5)
C88 0.044(8) 0.051(7) 0.082(8) -0.014(6) -0.018(7) -0.002(5)
C89 0.082(12) 0.087(10) 0.129(13) -0.055(9) -0.033(10) -0.015(8)
C90 0.062(12) 0.178(17) 0.138(14) 0.076(13) -0.053(11) -0.053(11)
C91 0.063(11) 0.110(11) 0.093(10) -0.002(8) -0.028(9) -0.035(8)
C92 0.100(11) 0.055(7) 0.026(5) 0.000(5) -0.017(6) -0.020(6)
C93 0.094(12) 0.047(7) 0.072(8) 0.004(6) -0.026(8) -0.011(7)
N1 0.071(7) 0.021(4) 0.060(6) -0.007(4) -0.028(5) 0.004(4)
N2 0.046(6) 0.034(4) 0.032(4) 0.012(4) -0.016(4) -0.011(4)
N3 0.034(5) 0.025(4) 0.025(4) 0.011(3) 0.004(4) -0.012(4)
N4 0.052(6) 0.031(4) 0.039(4) 0.004(3) -0.015(4) -0.011(4)
O1 0.127(9) 0.067(5) 0.032(4) 0.003(4) -0.033(5) -0.039(5)
O2 0.086(7) 0.052(5) 0.083(6) 0.005(4) -0.032(5) -0.020(5)
O3 0.074(6) 0.041(4) 0.070(5) 0.007(4) -0.015(5) -0.021(4)
O4 0.056(6) 0.040(4) 0.047(4) -0.002(3) -0.010(4) -0.008(3)
O5 0.060(5) 0.017(3) 0.031(3) 0.001(2) -0.015(3) -0.002(3)
O6 0.083(6) 0.016(3) 0.030(3) 0.003(2) -0.026(4) -0.015(3)
In1 0.0691(7) 0.0320(4) 0.0465(5) 0.0022(3) -0.0209(4) -0.0144(4)
In2 0.0598(6) 0.0275(4) 0.0428(4) -0.0006(3) -0.0156(4) -0.0107(3)

loop_
_atom_type_symbol
_atom_type_description
_atom_type_scat_dispersion_real
_atom_type_scat_dispersion_imag
_atom_type_scat_source
C C 0.0033 0.0016 'International Tables Vol C Tables 4.2.6.8 and 6.1.1.4'
H H 0.0000 0.0000 'International Tables Vol C Tables 4.2.6.8 and 6.1.1.4'
N N 0.0061 0.0033 'International Tables Vol C Tables 4.2.6.8 and 6.1.1.4'
O O 0.0106 0.0060 'International Tables Vol C Tables 4.2.6.8 and 6.1.1.4'
In In -0.7276 1.3100 'International Tables Vol C Tables 4.2.6.8 and 6.1.1.4'

loop_
_geom_angle_atom_site_label_1
_geom_angle_atom_site_label_2
_geom_angle_atom_site_label_3
_geom_angle
N1 C1 C24 124.0(12)
N1 C1 H1 118.0
C24 C1 H1 118.0
N2 C2 C34 132.2(11)
N2 C2 H2 113.9
C34 C2 H2 113.9
C4 C3 C12 123.2(9)
C4 C3 N1 118.1(8)
C12 C3 N1 117.9(8)
C5 C4 C3 118.8(10)
C5 C4 H4 120.6
C3 C4 H4 120.6
C4 C5 C6 121.6(10)
C4 C5 H5 119.2
C6 C5 H5 119.2
C7 C6 C11 118.8(10)
C7 C6 C5 123.6(11)
C11 C6 C5 117.6(9)
C8 C7 C6 121.6(12)
C8 C7 H7 119.2
C6 C7 H7 119.2
C7 C8 C9 120.6(11)
C7 C8 H8 119.7
C9 C8 H8 119.7
C10 C9 C8 116.8(12)
C10 C9 H9 121.6
C8 C9 H9 121.6
C9 C10 C11 122.0(12)
C9 C10 H10 119.0
C11 C10 H10 119.0
C10 C11 C6 119.8(9)
C10 C11 C12 120.4(10)
C6 C11 C12 119.6(9)
C3 C12 C11 118.5(9)
C3 C12 C13 119.1(8)
C11 C12 C13 122.2(8)
C14 C13 C22 117.6(10)
C14 C13 C12 125.2(11)
C22 C13 C12 117.2(11)
C13 C14 C15 123.3(12)
C13 C14 N2 117.2(9)
C15 C14 N2 119.1(11)
C14 C15 C16 119.1(13)
C14 C15 H15 120.4
C16 C15 H15 120.4
C15 C16 C17 121.1(12)
C15 C16 H16 119.4
C17 C16 H16 119.4
C22 C17 C18 125.2(14)
C22 C17 C16 116.1(12)
C18 C17 C16 118.5(12)
C19 C18 C17 118.9(13)
C19 C18 H18 120.5
C17 C18 H18 120.5
C18 C19 C20 118.2(13)
C18 C19 H19 120.9
C20 C19 H19 120.9
C21 C20 C19 121.6(13)
C21 C20 H20 119.2
C19 C20 H20 119.2
C20 C21 C22 123.2(12)
C20 C21 H21 118.4
C22 C21 H21 118.4
C17 C22 C21 112.9(11)
C17 C22 C13 122.6(12)
C21 C22 C13 124.5(10)
O1 C23 C24 127.5(11)
O1 C23 C28 117.5(15)
C24 C23 C28 115.0(14)
C23 C24 C1 123.1(12)
C23 C24 C25 125.2(12)
C1 C24 C25 111.6(13)
C26 C25 C24 116.4(15)
C26 C25 H25 121.8
C24 C25 H25 121.8
C27 C26 C25 117.3(17)
C27 C26 C30 126.5(17)
C25 C26 C30 116.1(18)
C26 C27 C28 130.1(16)
C26 C27 H27 114.9
C28 C27 H27 114.9
C27 C28 C23 115.6(15)
C27 C28 C29 127.8(14)
C23 C28 C29 116.5(16)
C28 C29 H29A 109.5
C28 C29 H29B 109.5
H29A C29 H29B 109.5
C28 C29 H29C 109.5
H29A C29 H29C 109.5
H29B C29 H29C 109.5
C32 C30 C26 118.5(16)
C32 C30 C33 110(2)
C26 C30 C33 107.3(17)
C32 C30 C31 107(2)
C26 C30 C31 105.6(19)
C33 C30 C31 107.8(17)
C30 C31 H31A 109.5
C30 C31 H31B 109.5
H31A C31 H31B 109.5
C30 C31 H31C 109.5
H31A C31 H31C 109.5
H31B C31 H31C 109.5
C30 C32 H32A 109.5
C30 C32 H32B 109.5
H32A C32 H32B 109.5
C30 C32 H32C 109.5
H32A C32 H32C 109.5
H32B C32 H32C 109.5
C30 C33 H33A 109.5
C30 C33 H33B 109.5
H33A C33 H33B 109.5
C30 C33 H33C 109.5
H33A C33 H33C 109.5
H33B C33 H33C 109.5
C35 C34 C40 119.8(14)
C35 C34 C2 121.5(12)
C40 C34 C2 118.1(12)
O2 C35 C36 117.5(11)
O2 C35 C34 122.3(14)
C36 C35 C34 120.1(12)
C38 C36 C35 118.3(12)
C38 C36 C37 122.5(14)
C35 C36 C37 119.1(12)
C36 C37 H37A 109.5
C36 C37 H37B 109.5
H37A C37 H37B 109.5
C36 C37 H37C 109.5
H37A C37 H37C 109.5
H37B C37 H37C 109.5
C36 C38 C39 123.2(16)
C36 C38 H38 118.4
C39 C38 H38 118.4
C40 C39 C38 116.8(15)
C40 C39 C41 123.7(15)
C38 C39 C41 119.3(16)
C39 C40 C34 121.3(14)
C39 C40 H40 119.3
C34 C40 H40 119.3
C43 C41 C44 109.3(19)
C43 C41 C39 108(2)
C44 C41 C39 108.3(17)
C43 C41 C42 109(2)
C44 C41 C42 112(2)
C39 C41 C42 110.1(18)
C41 C42 H42A 109.5
C41 C42 H42B 109.5
H42A C42 H42B 109.5
C41 C42 H42C 109.5
H42A C42 H42C 109.5
H42B C42 H42C 109.5
C41 C43 H43A 109.5
C41 C43 H43B 109.5
H43A C43 H43B 109.5
C41 C43 H43C 109.5
H43A C43 H43C 109.5
H43B C43 H43C 109.5
C41 C44 H44A 109.5
C41 C44 H44B 109.5
H44A C44 H44B 109.5
C41 C44 H44C 109.5
H44A C44 H44C 109.5
H44B C44 H44C 109.5
O5 C45 C46 111.0(8)
O5 C45 H45A 109.4
C46 C45 H45A 109.4
O5 C45 H45B 109.4
C46 C45 H45B 109.4
H45A C45 H45B 108.0
C45 C46 H46A 109.5
C45 C46 H46B 109.5
H46A C46 H46B 109.5
C45 C46 H46C 109.5
H46A C46 H46C 109.5
H46B C46 H46C 109.5
N3 C47 C74 128.7(9)
N3 C47 H47 115.7
C74 C47 H47 115.7
N4 C48 C87 127.5(10)
N4 C48 H48 116.3
C87 C48 H48 116.3
C50 C49 C58 120.9(10)
C50 C49 N3 116.0(10)
C58 C49 N3 122.7(8)
C49 C50 C51 119.4(13)
C49 C50 H50 120.3
C51 C50 H50 120.3
C52 C51 C50 122.6(11)
C52 C51 H51 118.7
C50 C51 H51 118.7
C51 C52 C53 122.2(12)
C51 C52 C57 117.8(10)
C53 C52 C57 120.0(12)
C54 C53 C52 121.9(12)
C54 C53 H53 119.1
C52 C53 H53 119.1
C53 C54 C55 118.3(12)
C53 C54 H54 120.9
C55 C54 H54 120.9
C56 C55 C54 120.8(13)
C56 C55 H55 119.6
C54 C55 H55 119.6
C55 C56 C57 123.1(11)
C55 C56 H56 118.5
C57 C56 H56 118.5
C52 C57 C56 115.9(10)
C52 C57 C58 119.8(11)
C56 C57 C58 124.0(9)
C49 C58 C57 119.4(9)
C49 C58 C59 121.3(9)
C57 C58 C59 119.3(10)
C60 C59 C68 116.5(9)
C60 C59 C58 121.7(8)
C68 C59 C58 121.7(8)
C80 C60 C59 125.4(9)
C80 C60 N4 118.9(7)
C59 C60 N4 115.6(8)
C80 C62 C63 121.8(10)
C80 C62 H62 119.1
C63 C62 H62 119.1
C62 C63 C64 123.1(10)
C62 C63 C68 119.0(9)
C64 C63 C68 117.9(9)
C65 C64 C63 121.7(11)
C65 C64 H64 119.1
C63 C64 H64 119.1
C66 C65 C64 120.3(10)
C66 C65 H65 119.9
C64 C65 H65 119.9
C65 C66 C67 119.9(10)
C65 C66 H66 120.1
C67 C66 H66 120.1
C68 C67 C66 122.3(11)
C68 C67 H67 118.9
C66 C67 H67 118.9
C67 C68 C59 123.2(10)
C67 C68 C63 117.6(9)
C59 C68 C63 119.2(8)
O3 C69 C70 119.4(10)
O3 C69 C74 122.2(12)
C70 C69 C74 118.4(11)
C71 C70 C69 121.5(11)
C71 C70 C75 122.6(11)
C69 C70 C75 115.8(10)
C70 C71 C72 121.9(12)
C70 C71 H71 119.1
C72 C71 H71 119.1
C73 C72 C71 118.5(11)
C73 C72 C76 121.5(13)
C71 C72 C76 120.0(14)
C72 C73 C74 121.0(11)
C72 C73 H73 119.5
C74 C73 H73 119.5
C69 C74 C47 123.2(10)
C69 C74 C73 118.4(11)
C47 C74 C73 117.1(10)
C70 C75 H75A 109.5
C70 C75 H75B 109.5
H75A C75 H75B 109.5
C70 C75 H75C 109.5
H75A C75 H75C 109.5
H75B C75 H75C 109.5
C77 C76 C78 104.7(17)
C77 C76 C72 113.2(15)
C78 C76 C72 112.1(17)
C77 C76 C79 110.3(18)
C78 C76 C79 107.3(16)
C72 C76 C79 109.1(13)
C76 C77 H77A 109.5
C76 C77 H77B 109.5
H77A C77 H77B 109.5
C76 C77 H77C 109.5
H77A C77 H77C 109.5
H77B C77 H77C 109.5
C76 C78 H78A 109.5
C76 C78 H78B 109.5
H78A C78 H78B 109.5
C76 C78 H78C 109.5
H78A C78 H78C 109.5
H78B C78 H78C 109.5
C76 C79 H79A 109.5
C76 C79 H79B 109.5
H79A C79 H79B 109.5
C76 C79 H79C 109.5
H79A C79 H79C 109.5
H79B C79 H79C 109.5
C60 C80 C62 118.0(9)
C60 C80 H80 121.0
C62 C80 H80 121.0
O4 C81 C87 126.1(8)
O4 C81 C82 118.0(9)
C87 C81 C82 115.8(9)
C84 C82 C81 120.2(10)
C84 C82 C83 122.0(9)
C81 C82 C83 117.7(9)
C82 C83 H83A 109.5
C82 C83 H83B 109.5
H83A C83 H83B 109.5
C82 C83 H83C 109.5
H83A C83 H83C 109.5
H83B C83 H83C 109.5
C82 C84 C85 124.2(10)
C82 C84 H84 117.9
C85 C84 H84 117.9
C86 C85 C84 114.6(10)
C86 C85 C88 123.0(11)
C84 C85 C88 122.4(10)
C85 C86 C87 124.2(11)
C85 C86 H86 117.9
C87 C86 H86 117.9
C86 C87 C48 118.4(11)
C86 C87 C81 120.5(10)
C48 C87 C81 121.1(9)
C89 C88 C85 114.1(10)
C89 C88 C91 111.5(11)
C85 C88 C91 112.6(10)
C89 C88 C90 108.8(12)
C85 C88 C90 103.4(9)
C91 C88 C90 105.6(10)
C88 C89 H89A 109.5
C88 C89 H89B 109.5
H89A C89 H89B 109.5
C88 C89 H89C 109.5
H89A C89 H89C 109.5
H89B C89 H89C 109.5
C88 C90 H90A 109.5
C88 C90 H90B 109.5
H90A C90 H90B 109.5
C88 C90 H90C 109.5
H90A C90 H90C 109.5
H90B C90 H90C 109.5
C88 C91 H91A 109.5
C88 C91 H91B 109.5
H91A C91 H91B 109.5
C88 C91 H91C 109.5
H91A C91 H91C 109.5
H91B C91 H91C 109.5
O6 C92 C93 112.3(10)
O6 C92 H92A 109.1
C93 C92 H92A 109.1
O6 C92 H92B 109.1
C93 C92 H92B 109.1
H92A C92 H92B 107.9
C92 C93 H93A 109.5
C92 C93 H93B 109.5
H93A C93 H93B 109.5
C92 C93 H93C 109.5
H93A C93 H93C 109.5
H93B C93 H93C 109.5
C1 N1 C3 116.2(10)
C1 N1 In1 127.9(8)
C3 N1 In1 114.8(7)
C2 N2 C14 114.9(9)
C2 N2 In1 116.2(7)
C14 N2 In1 128.6(7)
C47 N3 C49 113.6(7)
C47 N3 In2 119.4(6)
C49 N3 In2 126.6(6)
C48 N4 C60 118.7(9)
C48 N4 In2 127.9(7)
C60 N4 In2 113.0(6)
C23 O1 In1 132.6(9)
C35 O2 In1 126.6(7)
C69 O3 In2 128.6(7)
C81 O4 In2 131.4(6)
C45 O5 In1 127.3(5)
C45 O5 In2 127.2(5)
In1 O5 In2 105.0(2)
C92 O6 In1 126.0(5)
C92 O6 In2 127.9(5)
In1 O6 In2 105.6(2)
O2 In1 O1 94.7(4)
O2 In1 O6 95.0(3)
O1 In1 O6 90.4(2)
O2 In1 O5 100.5(3)
O1 In1 O5 159.6(3)
O6 In1 O5 74.82(19)
O2 In1 N1 160.2(3)
O1 In1 N1 80.5(3)
O6 In1 N1 104.2(3)
O5 In1 N1 89.4(3)
O2 In1 N2 82.1(3)
O1 In1 N2 97.3(3)
O6 In1 N2 171.9(3)
O5 In1 N2 98.2(2)
N1 In1 N2 79.5(3)
O3 In2 O4 88.2(3)
O3 In2 O6 105.6(3)
O4 In2 O6 158.3(2)
O3 In2 O5 95.3(3)
O4 In2 O5 87.8(2)
O6 In2 O5 74.50(19)
O3 In2 N4 156.2(3)
O4 In2 N4 81.1(3)
O6 In2 N4 91.4(3)
O5 In2 N4 105.3(3)
O3 In2 N3 81.1(3)
O4 In2 N3 102.0(2)
O6 In2 N3 96.7(2)
O5 In2 N3 169.4(2)
N4 In2 N3 80.5(3)

loop_
_geom_bond_atom_site_label_1
_geom_bond_atom_site_label_2
_geom_bond_distance
C1 N1 1.335(14)
C1 C24 1.419(15)
C1 H1 0.9300
C2 N2 1.317(14)
C2 C34 1.423(18)
C2 H2 0.9300
C3 C4 1.369(13)
C3 C12 1.373(13)
C3 N1 1.466(12)
C4 C5 1.368(14)
C4 H4 0.9300
C5 C6 1.432(15)
C5 H5 0.9300
C6 C7 1.386(15)
C6 C11 1.415(14)
C7 C8 1.370(19)
C7 H7 0.9300
C8 C9 1.466(19)
C8 H8 0.9300
C9 C10 1.377(15)
C9 H9 0.9300
C10 C11 1.408(14)
C10 H10 0.9300
C11 C12 1.431(13)
C12 C13 1.506(14)
C13 C14 1.351(16)
C13 C22 1.443(16)
C14 C15 1.353(15)
C14 N2 1.410(14)
C15 C16 1.40(2)
C15 H15 0.9300
C16 C17 1.44(2)
C16 H16 0.9300
C17 C22 1.368(15)
C17 C18 1.403(19)
C18 C19 1.354(19)
C18 H18 0.9300
C19 C20 1.383(17)
C19 H19 0.9300
C20 C21 1.347(16)
C20 H20 0.9300
C21 C22 1.414(17)
C21 H21 0.9300
C23 O1 1.224(16)
C23 C24 1.400(19)
C23 C28 1.487(16)
C24 C25 1.439(18)
C25 C26 1.435(19)
C25 H25 0.9300
C26 C27 1.31(2)
C26 C30 1.54(3)
C27 C28 1.38(2)
C27 H27 0.9300
C28 C29 1.50(2)
C29 H29A 0.9600
C29 H29B 0.9600
C29 H29C 0.9600
C30 C32 1.50(3)
C30 C33 1.63(3)
C30 C31 1.64(3)
C31 H31A 0.9600
C31 H31B 0.9600
C31 H31C 0.9600
C32 H32A 0.9600
C32 H32B 0.9600
C32 H32C 0.9600
C33 H33A 0.9600
C33 H33B 0.9600
C33 H33C 0.9600
C34 C35 1.402(16)
C34 C40 1.418(18)
C35 O2 1.332(14)
C35 C36 1.372(18)
C36 C38 1.365(19)
C36 C37 1.471(17)
C37 H37A 0.9600
C37 H37B 0.9600
C37 H37C 0.9600
C38 C39 1.448(19)
C38 H38 0.9300
C39 C40 1.33(2)
C39 C41 1.57(2)
C40 H40 0.9300
C41 C43 1.48(3)
C41 C44 1.50(2)
C41 C42 1.59(3)
C42 H42A 0.9600
C42 H42B 0.9600
C42 H42C 0.9600
C43 H43A 0.9600
C43 H43B 0.9600
C43 H43C 0.9600
C44 H44A 0.9600
C44 H44B 0.9600
C44 H44C 0.9600
C45 O5 1.393(10)
C45 C46 1.511(15)
C45 H45A 0.9700
C45 H45B 0.9700
C46 H46A 0.9600
C46 H46B 0.9600
C46 H46C 0.9600
C47 N3 1.324(14)
C47 C74 1.435(16)
C47 H47 0.9300
C48 N4 1.303(12)
C48 C87 1.417(14)
C48 H48 0.9300
C49 C50 1.371(14)
C49 C58 1.391(14)
C49 N3 1.431(12)
C50 C51 1.394(16)
C50 H50 0.9300
C51 C52 1.391(16)
C51 H51 0.9300
C52 C53 1.404(16)
C52 C57 1.409(15)
C53 C54 1.338(17)
C53 H53 0.9300
C54 C55 1.424(17)
C54 H54 0.9300
C55 C56 1.315(15)
C55 H55 0.9300
C56 C57 1.416(15)
C56 H56 0.9300
C57 C58 1.431(14)
C58 C59 1.505(14)
C59 C60 1.387(12)
C59 C68 1.426(13)
C60 C80 1.366(13)
C60 N4 1.483(12)
C62 C80 1.375(13)
C62 C63 1.391(14)
C62 H62 0.9300
C63 C64 1.404(14)
C63 C68 1.444(14)
C64 C65 1.380(16)
C64 H64 0.9300
C65 C66 1.351(16)
C65 H65 0.9300
C66 C67 1.390(15)
C66 H66 0.9300
C67 C68 1.389(14)
C67 H67 0.9300
C69 O3 1.352(13)
C69 C70 1.401(16)
C69 C74 1.408(15)
C70 C71 1.358(16)
C70 C75 1.519(15)
C71 C72 1.384(16)
C71 H71 0.9300
C72 C73 1.374(18)
C72 C76 1.50(2)
C73 C74 1.442(16)
C73 H73 0.9300
C75 H75A 0.9600
C75 H75B 0.9600
C75 H75C 0.9600
C76 C77 1.46(2)
C76 C78 1.48(3)
C76 C79 1.55(2)
C77 H77A 0.9600
C77 H77B 0.9600
C77 H77C 0.9600
C78 H78A 0.9600
C78 H78B 0.9600
C78 H78C 0.9600
C79 H79A 0.9600
C79 H79B 0.9600
C79 H79C 0.9600
C80 H80 0.9300
C81 O4 1.301(12)
C81 C87 1.423(15)
C81 C82 1.437(13)
C82 C84 1.361(14)
C82 C83 1.513(14)
C83 H83A 0.9600
C83 H83B 0.9600
C83 H83C 0.9600
C84 C85 1.419(15)
C84 H84 0.9300
C85 C86 1.368(14)
C85 C88 1.496(15)
C86 C87 1.385(15)
C86 H86 0.9300
C88 C89 1.476(15)
C88 C91 1.543(18)
C88 C90 1.587(17)
C89 H89A 0.9600
C89 H89B 0.9600
C89 H89C 0.9600
C90 H90A 0.9600
C90 H90B 0.9600
C90 H90C 0.9600
C91 H91A 0.9600
C91 H91B 0.9600
C91 H91C 0.9600
C92 O6 1.400(11)
C92 C93 1.490(16)
C92 H92A 0.9700
C92 H92B 0.9700
C93 H93A 0.9600
C93 H93B 0.9600
C93 H93C 0.9600
N1 In1 2.266(10)
N2 In1 2.301(7)
N3 In2 2.318(6)
N4 In2 2.257(9)
O1 In1 2.119(8)
O2 In1 2.082(9)
O3 In2 2.094(8)
O4 In2 2.115(7)
O5 In1 2.158(5)
O5 In2 2.163(5)
O6 In1 2.147(5)
O6 In2 2.157(5)

loop_
_geom_torsion_atom_site_label_1
_geom_torsion_atom_site_label_2
_geom_torsion_atom_site_label_3
_geom_torsion_atom_site_label_4
_geom_torsion
C12 C3 C4 C5 7.4(18)
N1 C3 C4 C5 177.1(11)
C3 C4 C5 C6 -10.4(18)
C4 C5 C6 C7 -174.1(13)
C4 C5 C6 C11 7.3(18)
C11 C6 C7 C8 -3(2)
C5 C6 C7 C8 178.9(13)
C6 C7 C8 C9 -3(2)
C7 C8 C9 C10 6(2)
C8 C9 C10 C11 -4.3(19)
C9 C10 C11 C6 -0.8(19)
C9 C10 C11 C12 -176.7(12)
C7 C6 C11 C10 4.4(18)
C5 C6 C11 C10 -177.0(11)
C7 C6 C11 C12 -179.7(12)
C5 C6 C11 C12 -1.1(17)
C4 C3 C12 C11 -1.3(17)
N1 C3 C12 C11 -171.1(10)
C4 C3 C12 C13 -177.5(11)
N1 C3 C12 C13 12.8(15)
C10 C11 C12 C3 174.1(11)
C6 C11 C12 C3 -1.8(17)
C10 C11 C12 C13 -9.9(18)
C6 C11 C12 C13 174.2(11)
C3 C12 C13 C14 -71.7(15)
C11 C12 C13 C14 112.3(13)
C3 C12 C13 C22 105.4(11)
C11 C12 C13 C22 -70.7(14)
C22 C13 C14 C15 -0.5(16)
C12 C13 C14 C15 176.6(10)
C22 C13 C14 N2 -172.7(9)
C12 C13 C14 N2 4.3(16)
C13 C14 C15 C16 3.1(19)
N2 C14 C15 C16 175.2(11)
C14 C15 C16 C17 -4(2)
C15 C16 C17 C22 2(2)
C15 C16 C17 C18 -173.9(13)
C22 C17 C18 C19 2(2)
C16 C17 C18 C19 176.8(14)
C17 C18 C19 C20 0(2)
C18 C19 C20 C21 -0.8(19)
C19 C20 C21 C22 0.8(17)
C18 C17 C22 C21 -1.7(18)
C16 C17 C22 C21 -176.9(12)
C18 C17 C22 C13 176.3(12)
C16 C17 C22 C13 1.1(18)
C20 C21 C22 C17 0.4(15)
C20 C21 C22 C13 -177.5(10)
C14 C13 C22 C17 -1.7(16)
C12 C13 C22 C17 -179.0(10)
C14 C13 C22 C21 176.0(10)
C12 C13 C22 C21 -1.3(14)
O1 C23 C24 C1 -2.4(18)
C28 C23 C24 C1 175.6(10)
O1 C23 C24 C25 175.0(11)
C28 C23 C24 C25 -7.0(16)
N1 C1 C24 C23 -14.0(16)
N1 C1 C24 C25 168.3(10)
C23 C24 C25 C26 4.0(17)
C1 C24 C25 C26 -178.3(11)
C24 C25 C26 C27 1(2)
C24 C25 C26 C30 178.9(13)
C25 C26 C27 C28 -3(3)
C30 C26 C27 C28 179.8(15)
C26 C27 C28 C23 -1(2)
C26 C27 C28 C29 -176.1(17)
O1 C23 C28 C27 -176.7(12)
C24 C23 C28 C27 5.1(16)
O1 C23 C28 C29 -0.7(17)
C24 C23 C28 C29 -178.9(12)
C27 C26 C30 C32 179.9(19)
C25 C26 C30 C32 2(3)
C27 C26 C30 C33 54(3)
C25 C26 C30 C33 -123.3(18)
C27 C26 C30 C31 -60(2)
C25 C26 C30 C31 121.9(16)
N2 C2 C34 C35 21.9(17)
N2 C2 C34 C40 -167.6(11)
C40 C34 C35 O2 178.5(10)
C2 C34 C35 O2 -11.2(12)
C40 C34 C35 C36 2.6(9)
C2 C34 C35 C36 172.9(10)
O2 C35 C36 C38 -173.2(11)
C34 C35 C36 C38 3.0(9)
O2 C35 C36 C37 6.3(12)
C34 C35 C36 C37 -177.6(10)
C35 C36 C38 C39 -4.2(17)
C37 C36 C38 C39 176.4(13)
C36 C38 C39 C40 0(2)
C36 C38 C39 C41 174.7(16)
C38 C39 C40 C34 6(2)
C41 C39 C40 C34 -168.7(17)
C35 C34 C40 C39 -7.4(17)
C2 C34 C40 C39 -178.1(13)
C40 C39 C41 C43 -124(2)
C38 C39 C41 C43 61(3)
C40 C39 C41 C44 -6(3)
C38 C39 C41 C44 179.6(17)
C40 C39 C41 C42 117(2)
C38 C39 C41 C42 -58(3)
C58 C49 C50 C51 -1.0(15)
N3 C49 C50 C51 172.2(9)
C49 C50 C51 C52 -2.1(17)
C50 C51 C52 C53 -175.5(10)
C50 C51 C52 C57 4.5(17)
C51 C52 C53 C54 179.3(11)
C57 C52 C53 C54 -0.7(16)
C52 C53 C54 C55 0.2(17)
C53 C54 C55 C56 -1.0(17)
C54 C55 C56 C57 2.3(17)
C51 C52 C57 C56 -178.1(9)
C53 C52 C57 C56 1.9(14)
C51 C52 C57 C58 -4.0(14)
C53 C52 C57 C58 176.0(9)
C55 C56 C57 C52 -2.7(15)
C55 C56 C57 C58 -176.6(10)
C50 C49 C58 C57 1.3(14)
N3 C49 C58 C57 -171.3(8)
C50 C49 C58 C59 178.4(9)
N3 C49 C58 C59 5.7(14)
C52 C57 C58 C49 1.2(13)
C56 C57 C58 C49 174.8(9)
C52 C57 C58 C59 -175.9(8)
C56 C57 C58 C59 -2.3(14)
C49 C58 C59 C60 -68.6(14)
C57 C58 C59 C60 108.4(11)
C49 C58 C59 C68 116.1(11)
C57 C58 C59 C68 -66.9(14)
C68 C59 C60 C80 -0.3(16)
C58 C59 C60 C80 -175.8(11)
C68 C59 C60 N4 -177.4(9)
C58 C59 C60 N4 7.1(15)
C80 C62 C63 C64 -177.6(13)
C80 C62 C63 C68 3.5(19)
C62 C63 C64 C65 178.5(14)
C68 C63 C64 C65 -3(2)
C63 C64 C65 C66 6(2)
C64 C65 C66 C67 -7(2)
C65 C66 C67 C68 4(2)
C66 C67 C68 C59 -178.8(13)
C66 C67 C68 C63 -0.2(19)
C60 C59 C68 C67 179.9(11)
C58 C59 C68 C67 -4.6(17)
C60 C59 C68 C63 1.4(16)
C58 C59 C68 C63 176.9(11)
C62 C63 C68 C67 178.5(12)
C64 C63 C68 C67 -0.5(18)
C62 C63 C68 C59 -2.9(18)
C64 C63 C68 C59 178.1(11)
O3 C69 C70 C71 -178.1(9)
C74 C69 C70 C71 2.9(8)
O3 C69 C70 C75 5.5(11)
C74 C69 C70 C75 -173.4(10)
C69 C70 C71 C72 1.6(10)
C75 C70 C71 C72 177.6(11)
C70 C71 C72 C73 -5.9(16)
C70 C71 C72 C76 175.0(13)
C71 C72 C73 C74 5.7(18)
C76 C72 C73 C74 -175.2(14)
O3 C69 C74 C47 -15.5(15)
C70 C69 C74 C47 163.4(9)
O3 C69 C74 C73 178.1(9)
C70 C69 C74 C73 -3.0(13)
N3 C47 C74 C69 19.4(16)
N3 C47 C74 C73 -174.0(10)
C72 C73 C74 C69 -1.3(17)
C72 C73 C74 C47 -168.5(11)
C73 C72 C76 C77 -9(3)
C71 C72 C76 C77 169.9(18)
C73 C72 C76 C78 -127.3(16)
C71 C72 C76 C78 51.8(19)
C73 C72 C76 C79 114.0(16)
C71 C72 C76 C79 -67(2)
C59 C60 C80 C62 0.7(17)
N4 C60 C80 C62 177.7(10)
C63 C62 C80 C60 -2.3(18)
O4 C81 C82 C84 -175.1(8)
C87 C81 C82 C84 2.1(6)
O4 C81 C82 C83 4.4(9)
C87 C81 C82 C83 -178.4(8)
C81 C82 C84 C85 0.9(7)
C83 C82 C84 C85 -178.5(9)
C82 C84 C85 C86 0.4(11)
C82 C84 C85 C88 177.5(8)
C84 C85 C86 C87 -5.3(13)
C88 C85 C86 C87 177.7(10)
C85 C86 C87 C48 -173.3(9)
C85 C86 C87 C81 8.6(14)
N4 C48 C87 C86 170.0(9)
N4 C48 C87 C81 -11.9(14)
O4 C81 C87 C86 170.3(9)
C82 C81 C87 C86 -6.6(10)
O4 C81 C87 C48 -7.7(13)
C82 C81 C87 C48 175.4(7)
C86 C85 C88 C89 -166.6(11)
C84 C85 C88 C89 16.6(16)
C86 C85 C88 C91 -38.2(14)
C84 C85 C88 C91 145.0(9)
C86 C85 C88 C90 75.3(14)
C84 C85 C88 C90 -101.5(11)
C24 C1 N1 C3 176.4(9)
C24 C1 N1 In1 9.2(15)
C4 C3 N1 C1 101.6(12)
C12 C3 N1 C1 -88.1(12)
C4 C3 N1 In1 -89.5(10)
C12 C3 N1 In1 80.8(10)
C34 C2 N2 C14 -166.0(11)
C34 C2 N2 In1 8.4(15)
C13 C14 N2 C2 -118.1(11)
C15 C14 N2 C2 69.3(13)
C13 C14 N2 In1 68.3(12)
C15 C14 N2 In1 -104.4(11)
C74 C47 N3 C49 -159.7(10)
C74 C47 N3 In2 13.2(13)
C50 C49 N3 C47 62.2(11)
C58 C49 N3 C47 -124.8(10)
C50 C49 N3 In2 -110.1(9)
C58 C49 N3 In2 62.9(11)
C87 C48 N4 C60 -176.8(9)
C87 C48 N4 In2 11.1(14)
C80 C60 N4 C48 97.4(11)
C59 C60 N4 C48 -85.4(11)
C80 C60 N4 In2 -89.5(10)
C59 C60 N4 In2 87.8(9)
C24 C23 O1 In1 23.9(17)
C28 C23 O1 In1 -154.0(8)
C36 C35 O2 In1 144.0(7)
C34 C35 O2 In1 -32.0(11)
C70 C69 O3 In2 155.9(6)
C74 C69 O3 In2 -25.2(13)
C87 C81 O4 In2 27.5(12)
C82 C81 O4 In2 -155.6(5)
C46 C45 O5 In1 -104.9(8)
C46 C45 O5 In2 66.0(10)
C93 C92 O6 In1 68.4(11)
C93 C92 O6 In2 -102.9(9)
C35 O2 In1 O1 142.1(9)
C35 O2 In1 O6 -127.1(8)
C35 O2 In1 O5 -51.6(9)
C35 O2 In1 N1 67.1(13)
C35 O2 In1 N2 45.3(8)
C23 O1 In1 O2 178.5(10)
C23 O1 In1 O6 83.5(10)
C23 O1 In1 O5 40.5(15)
C23 O1 In1 N1 -20.8(10)
C23 O1 In1 N2 -98.9(10)
C92 O6 In1 O2 -71.4(9)
In2 O6 In1 O2 101.5(3)
C92 O6 In1 O1 23.3(9)
In2 O6 In1 O1 -163.7(4)
C92 O6 In1 O5 -170.9(9)
In2 O6 In1 O5 2.0(3)
C92 O6 In1 N1 103.7(8)
In2 O6 In1 N1 -83.4(3)
C92 O6 In1 N2 -139.8(17)
In2 O6 In1 N2 33(2)
C45 O5 In1 O2 78.1(8)
In2 O5 In1 O2 -94.4(3)
C45 O5 In1 O1 -144.5(10)
In2 O5 In1 O1 43.0(9)
C45 O5 In1 O6 170.5(8)
In2 O5 In1 O6 -2.0(3)
C45 O5 In1 N1 -84.6(8)
In2 O5 In1 N1 102.9(3)
C45 O5 In1 N2 -5.3(8)
In2 O5 In1 N2 -177.7(3)
C1 N1 In1 O2 81.7(12)
C3 N1 In1 O2 -85.6(11)
C1 N1 In1 O1 4.3(8)
C3 N1 In1 O1 -163.1(6)
C1 N1 In1 O6 -83.8(8)
C3 N1 In1 O6 108.9(6)
C1 N1 In1 O5 -157.9(8)
C3 N1 In1 O5 34.7(6)
C1 N1 In1 N2 103.6(8)
C3 N1 In1 N2 -63.7(6)
C2 N2 In1 O2 -31.4(7)
C14 N2 In1 O2 142.1(8)
C2 N2 In1 O1 -125.2(7)
C14 N2 In1 O1 48.4(8)
C2 N2 In1 O6 38(2)
C14 N2 In1 O6 -148.6(17)
C2 N2 In1 O5 68.1(7)
C14 N2 In1 O5 -118.3(8)
C2 N2 In1 N1 155.9(7)
C14 N2 In1 N1 -30.5(8)
C69 O3 In2 O4 143.3(8)
C69 O3 In2 O6 -53.7(8)
C69 O3 In2 O5 -129.1(8)
C69 O3 In2 N4 80.4(10)
C69 O3 In2 N3 40.9(7)
C81 O4 In2 O3 -179.8(7)
C81 O4 In2 O6 49.8(11)
C81 O4 In2 O5 84.8(7)
C81 O4 In2 N4 -21.1(7)
C81 O4 In2 N3 -99.4(7)
C92 O6 In2 O3 79.4(9)
In1 O6 In2 O3 -93.3(3)
C92 O6 In2 O4 -152.8(9)
In1 O6 In2 O4 34.5(8)
C92 O6 In2 O5 170.7(9)
In1 O6 In2 O5 -2.0(3)
C92 O6 In2 N4 -83.8(9)
In1 O6 In2 N4 103.5(3)
C92 O6 In2 N3 -3.1(9)
In1 O6 In2 N3 -175.9(3)
C45 O5 In2 O3 -65.8(8)
In1 O5 In2 O3 106.7(3)
C45 O5 In2 O4 22.2(8)
In1 O5 In2 O4 -165.3(3)
C45 O5 In2 O6 -170.5(8)
In1 O5 In2 O6 2.0(3)
C45 O5 In2 N4 102.3(8)
In1 O5 In2 N4 -85.2(3)
C45 O5 In2 N3 -135.5(13)
In1 O5 In2 N3 37.0(15)
C48 N4 In2 O3 66.8(10)
C60 N4 In2 O3 -105.6(8)
C48 N4 In2 O4 2.6(7)
C60 N4 In2 O4 -169.8(6)
C48 N4 In2 O6 -157.0(7)
C60 N4 In2 O6 30.6(5)
C48 N4 In2 O5 -82.7(8)
C60 N4 In2 O5 104.9(5)
C48 N4 In2 N3 106.4(8)
C60 N4 In2 N3 -66.0(5)
C47 N3 In2 O3 -33.0(7)
C49 N3 In2 O3 138.9(7)
C47 N3 In2 O4 -119.2(7)
C49 N3 In2 O4 52.6(7)
C47 N3 In2 O6 71.8(7)
C49 N3 In2 O6 -116.4(7)
C47 N3 In2 O5 37.9(17)
C49 N3 In2 O5 -150.2(12)
C47 N3 In2 N4 162.1(7)
C49 N3 In2 N4 -26.1(7)

loop_
_platon_squeeze_void_nr
_platon_squeeze_void_average_x
_platon_squeeze_void_average_y
_platon_squeeze_void_average_z
_platon_squeeze_void_volume
_platon_squeeze_void_count_electrons
_platon_squeeze_void_content
1 0.000 0.000 0.500 2043 520 ' '
2 0.199 0.795 0.007 10 1 ' '
3 0.293 0.461 0.079 16 2 ' '
4 0.416 0.487 0.613 11 0 ' '
5 0.584 0.513 0.387 11 0 ' '
6 0.706 0.539 0.921 16 2 ' '
7 0.801 0.205 -0.007 10 1 ' '
